data_4509764
loop_
_publ_author_name
'Chen, Zhenxia'
'Xiang, Shengchang'
'Zhao, Dongyuan'
'Chen, Banglin'

_publ_section_title
;
 Reversible Two-Dimensional&#x2212;Three Dimensional Framework
 Transformation within a Prototype Metal&#x2212;Organic Framework
;
_journal_issue 12
_journal_name_full 'Crystal Growth &amp; Design'
_journal_page_first 5293
_journal_paper_doi 10.1021/cg900797y
_journal_volume 9
_journal_year 2009
_chemical_formula_sum 'C22 H20 N2 O8 Zn2'
_chemical_formula_weight 571.14
_chemical_name_systematic
; 
 ? 
;
_space_group_IT_number 123
_symmetry_cell_setting tetragonal
_symmetry_space_group_name_Hall '-P 4 2'
_symmetry_space_group_name_H-M 'P 4/m m m'
_atom_sites_solution_hydrogens geom
_atom_sites_solution_primary direct
_atom_sites_solution_secondary difmap
_audit_creation_method SHELXL-97
_cell_angle_alpha 90.00
_cell_angle_beta 90.00
_cell_angle_gamma 90.00
_cell_formula_units_Z 1
_cell_length_a 10.983(5)
_cell_length_b 10.983(5)
_cell_length_c 9.702(6)
_cell_measurement_reflns_used 726
_cell_measurement_temperature 293(2)
_cell_measurement_theta_max 23.194
_cell_measurement_theta_min 2.622
_cell_volume 1170.3(10)
_computing_cell_refinement 'Bruker SMART'
_computing_data_collection 'Bruker SMART'
_computing_data_reduction 'Bruker SAINT'
_computing_molecular_graphics 'Bruker SHELXTL'
_computing_publication_material 'Bruker SHELXTL'
_computing_structure_refinement 'SHELXL-97 (Sheldrick, 1997)'
_computing_structure_solution 'SHELXS-97 (Sheldrick, 1990)'
_diffrn_ambient_temperature 293(2)
_diffrn_measured_fraction_theta_full 1.000
_diffrn_measured_fraction_theta_max 1.000
_diffrn_measurement_device_type 'CCD area detector'
_diffrn_measurement_method 'phi and omega scans'
_diffrn_radiation_monochromator graphite
_diffrn_radiation_source 'fine-focus sealed tube'
_diffrn_radiation_type MoK\a
_diffrn_radiation_wavelength 0.71073
_diffrn_reflns_av_R_equivalents 0.0454
_diffrn_reflns_av_sigmaI/netI 0.0254
_diffrn_reflns_limit_h_max 13
_diffrn_reflns_limit_h_min -13
_diffrn_reflns_limit_k_max 13
_diffrn_reflns_limit_k_min -11
_diffrn_reflns_limit_l_max 11
_diffrn_reflns_limit_l_min -11
_diffrn_reflns_number 4911
_diffrn_reflns_theta_full 24.98
_diffrn_reflns_theta_max 24.98
_diffrn_reflns_theta_min 1.85
_exptl_absorpt_coefficient_mu 1.050
_exptl_absorpt_correction_T_max 0.9397
_exptl_absorpt_correction_T_min 0.8844
_exptl_absorpt_correction_type multi-scan
_exptl_absorpt_process_details sadabs
_exptl_crystal_colour colorless
_exptl_crystal_density_diffrn 0.810
_exptl_crystal_density_method 'not measured'
_exptl_crystal_description prism
_exptl_crystal_F_000 290
_exptl_crystal_size_max 0.12
_exptl_crystal_size_mid 0.10
_exptl_crystal_size_min 0.06
_refine_diff_density_max 0.664
_refine_diff_density_min -0.358
_refine_diff_density_rms 0.209
_refine_ls_extinction_coef 0.021(5)
_refine_ls_extinction_expression Fc^*^=kFc[1+0.001xFc^2^\l^3^/sin(2\q)]^-1/4^
_refine_ls_extinction_method SHELXL
_refine_ls_goodness_of_fit_ref 0.957
_refine_ls_hydrogen_treatment constr
_refine_ls_matrix_type full
_refine_ls_number_parameters 37
_refine_ls_number_reflns 661
_refine_ls_number_restraints 0
_refine_ls_restrained_S_all 0.957
_refine_ls_R_factor_all 0.0672
_refine_ls_R_factor_gt 0.0628
_refine_ls_shift/su_max 0.017
_refine_ls_shift/su_mean 0.003
_refine_ls_structure_factor_coef Fsqd
_refine_ls_weighting_details 'calc w=1/[\s^2^(Fo^2^)+(0.1416P)^2^+10.6314P] where P=(Fo^2^+2Fc^2^)/3'
_refine_ls_weighting_scheme calc
_refine_ls_wR_factor_gt 0.2266
_refine_ls_wR_factor_ref 0.2306
_reflns_number_gt 597
_reflns_number_total 661
_reflns_threshold_expression >2sigma(I)
_cod_data_source_file cg900797ysup1.cif
_cod_data_source_block mof1
_cod_depositor_comments
;
The following automatic conversions were performed:

'_symmetry_cell_setting' value 'Tetragonal' changed to 'tetragonal'
according to /home/saulius/struct/CIF-dictionaries/cif_core.dic
dictionary named 'cif_core.dic' version 2.4.2 from 2011-04-26.

Automatic conversion script
Id: cif_fix_values 1891 2012-01-12 08:04:46Z andrius 
;
_cod_original_cell_volume 1170.2(10)
_cod_original_sg_symbol_H-M P4/mmm
_cod_database_code 4509764

loop_
_symmetry_equiv_pos_as_xyz
'x, y, z'
'-x, -y, z'
'-y, x, z'
'y, -x, z'
'-x, y, -z'
'x, -y, -z'
'y, x, -z'
'-y, -x, -z'
'-x, -y, -z'
'x, y, -z'
'y, -x, -z'
'-y, x, -z'
'x, -y, z'
'-x, y, z'
'-y, -x, z'
'y, x, z'

loop_
_atom_site_label
_atom_site_type_symbol
_atom_site_fract_x
_atom_site_fract_y
_atom_site_fract_z
_atom_site_U_iso_or_equiv
_atom_site_adp_type
_atom_site_occupancy
_atom_site_symmetry_multiplicity
_atom_site_calc_flag
_atom_site_refinement_flags
Zn1 Zn 0.5000 0.5000 0.15132(16) 0.0246(7) Uani 1 8 d S
O1 O 0.5000 0.3170(6) 0.1151(6) 0.0507(18) Uani 1 2 d S
N1 N 0.5000 0.5000 0.3677(12) 0.028(3) Uani 1 8 d S
C1 C 0.5000 0.2657(10) 0.0000 0.035(3) Uani 1 4 d S
C2 C 0.5000 0.1283(11) 0.0000 0.040(3) Uani 1 4 d S
C3 C 0.5000 0.0638(9) 0.1219(9) 0.067(4) Uani 1 2 d S
H3A H 0.5000 0.1056 0.2053 0.081 Uiso 1 2 calc SR
C4 C 0.450(2) 0.382(2) 0.4175(13) 0.088(17) Uani 0.37 1 d P

loop_
_atom_site_aniso_label
_atom_site_aniso_U_11
_atom_site_aniso_U_22
_atom_site_aniso_U_33
_atom_site_aniso_U_23
_atom_site_aniso_U_13
_atom_site_aniso_U_12
Zn1 0.0295(8) 0.0295(8) 0.0150(9) 0.000 0.000 0.000
O1 0.084(5) 0.029(3) 0.040(3) -0.005(3) 0.000 0.000
N1 0.033(4) 0.033(4) 0.020(6) 0.000 0.000 0.000
C1 0.043(6) 0.027(6) 0.034(6) 0.000 0.000 0.000
C2 0.058(8) 0.029(6) 0.034(6) 0.000 0.000 0.000
C3 0.141(12) 0.033(5) 0.028(5) -0.003(4) 0.000 0.000
C4 0.18(4) 0.066(13) 0.015(6) 0.011(7) 0.003(8) -0.06(2)

loop_
_atom_type_symbol
_atom_type_description
_atom_type_scat_dispersion_real
_atom_type_scat_dispersion_imag
_atom_type_scat_source
C C 0.0033 0.0016 'International Tables Vol C Tables 4.2.6.8 and 6.1.1.4'
H H 0.0000 0.0000 'International Tables Vol C Tables 4.2.6.8 and 6.1.1.4'
N N 0.0061 0.0033 'International Tables Vol C Tables 4.2.6.8 and 6.1.1.4'
O O 0.0106 0.0060 'International Tables Vol C Tables 4.2.6.8 and 6.1.1.4'
Zn Zn 0.2839 1.4301 'International Tables Vol C Tables 4.2.6.8 and 6.1.1.4'

loop_
_geom_angle_atom_site_label_1
_geom_angle_atom_site_label_2
_geom_angle_atom_site_label_3
_geom_angle
_geom_angle_site_symmetry_1
_geom_angle_site_symmetry_3
O1 Zn1 O1 88.30(6) 4_565 .
O1 Zn1 O1 160.1(4) 4_565 3_655
O1 Zn1 O1 88.30(6) . 3_655
O1 Zn1 O1 88.30(6) 4_565 2_665
O1 Zn1 O1 160.1(4) . 2_665
O1 Zn1 O1 88.30(6) 3_655 2_665
O1 Zn1 N1 99.93(18) 4_565 .
O1 Zn1 N1 99.93(18) . .
O1 Zn1 N1 99.93(18) 3_655 .
O1 Zn1 N1 99.93(18) 2_665 .
O1 Zn1 Zn1 80.07(18) 4_565 9_665
O1 Zn1 Zn1 80.07(18) . 9_665
O1 Zn1 Zn1 80.07(18) 3_655 9_665
O1 Zn1 Zn1 80.07(18) 2_665 9_665
N1 Zn1 Zn1 180.000(1) . 9_665
C1 O1 Zn1 126.7(6) . .
C4 N1 C4 83.9(4) 16 14_655
C4 N1 C4 42(2) 16 .
C4 N1 C4 43(2) 14_655 .
C4 N1 C4 122.2(19) 16 2_665
C4 N1 C4 121.4(18) 14_655 2_665
C4 N1 C4 142.1(14) . 2_665
C4 N1 C4 142.1(14) 16 15_665
C4 N1 C4 83.9(4) 14_655 15_665
C4 N1 C4 122.2(19) . 15_665
C4 N1 C4 42(2) 2_665 15_665
C4 N1 C4 43(2) 16 4_565
C4 N1 C4 122.2(19) 14_655 4_565
C4 N1 C4 83.9(4) . 4_565
C4 N1 C4 83.9(4) 2_665 4_565
C4 N1 C4 121.4(18) 15_665 4_565
C4 N1 C4 121.4(18) 16 3_655
C4 N1 C4 42(2) 14_655 3_655
C4 N1 C4 83.9(4) . 3_655
C4 N1 C4 83.9(4) 2_665 3_655
C4 N1 C4 43(2) 15_665 3_655
C4 N1 C4 142.1(14) 4_565 3_655
C4 N1 C4 83.9(4) 16 13_565
C4 N1 C4 142.1(14) 14_655 13_565
C4 N1 C4 121.4(18) . 13_565
C4 N1 C4 43(2) 2_665 13_565
C4 N1 C4 83.9(4) 15_665 13_565
C4 N1 C4 42(2) 4_565 13_565
C4 N1 C4 122.2(19) 3_655 13_565
C4 N1 Zn1 109.0(7) 16 .
C4 N1 Zn1 109.0(7) 14_655 .
C4 N1 Zn1 109.0(7) . .
C4 N1 Zn1 109.0(7) 2_665 .
C4 N1 Zn1 109.0(7) 15_665 .
C4 N1 Zn1 109.0(7) 4_565 .
C4 N1 Zn1 109.0(7) 3_655 .
C4 N1 Zn1 109.0(7) 13_565 .
O1 C1 O1 126.4(11) . 10
O1 C1 C2 116.8(5) . .
O1 C1 C2 116.8(5) 10 .
C3 C2 C3 118.2(12) 10 .
C3 C2 C1 120.9(6) 10 .
C3 C2 C1 120.9(6) . .
C2 C3 C3 120.9(6) . 2_655
C2 C3 H3A 119.5 . .
C3 C3 H3A 119.5 2_655 .
C4 C4 C4 135.000(14) 16 14_655
C4 C4 N1 69.0(10) 16 .
C4 C4 N1 68.5(10) 14_655 .
C4 C4 C4 90.000(1) 16 10_556
C4 C4 C4 90.000(4) 14_655 10_556
N1 C4 C4 109.0(7) . 10_556
C4 C4 C4 56.4(13) 16 7_556
C4 C4 C4 113.1(9) 14_655 7_556
N1 C4 C4 94.2(13) . 7_556
C4 C4 C4 33.6(13) 10_556 7_556
C4 C4 C4 113.4(9) 16 5_656
C4 C4 C4 55.8(13) 14_655 5_656
N1 C4 C4 93.6(13) . 5_656
C4 C4 C4 34.2(13) 10_556 5_656
C4 C4 C4 62.1(10) 7_556 5_656
C4 C4 C4 112.8(11) 16 3_655
C4 C4 C4 22.2(11) 14_655 3_655
N1 C4 C4 48.0(2) . 3_655
C4 C4 C4 90.000(5) 10_556 3_655
C4 C4 C4 102.4(2) 7_556 3_655
C4 C4 C4 58.6(15) 5_656 3_655
C4 C4 C4 22.8(11) 16 4_565
C4 C4 C4 112.2(11) 14_655 4_565
N1 C4 C4 48.0(2) . 4_565
C4 C4 C4 90.000(1) 10_556 4_565
C4 C4 C4 59.3(15) 7_556 4_565
C4 C4 C4 102.3(3) 5_656 4_565
C4 C4 C4 90.000(3) 3_655 4_565

loop_
_geom_bond_atom_site_label_1
_geom_bond_atom_site_label_2
_geom_bond_distance
_geom_bond_site_symmetry_2
Zn1 O1 2.040(6) 4_565
Zn1 O1 2.040(6) .
Zn1 O1 2.040(6) 3_655
Zn1 O1 2.040(6) 2_665
Zn1 N1 2.100(12) .
Zn1 Zn1 2.936(4) 9_665
O1 C1 1.251(8) .
N1 C4 1.49(2) 16
N1 C4 1.49(2) 14_655
N1 C4 1.49(2) .
N1 C4 1.49(2) 2_665
N1 C4 1.49(2) 15_665
N1 C4 1.49(2) 4_565
N1 C4 1.49(2) 3_655
N1 C4 1.49(2) 13_565
C1 O1 1.251(8) 10
C1 C2 1.509(16) .
C2 C3 1.378(11) 10
C2 C3 1.378(11) .
C3 C3 1.40(2) 2_655
C3 H3A 0.9300 .
C4 C4 1.06(5) 16
C4 C4 1.09(5) 14_655
C4 C4 1.60(2) 10_556
C4 C4 1.92(4) 7_556
C4 C4 1.93(4) 5_656
C4 C4 1.99(3) 3_655
C4 C4 1.99(3) 4_565
